data_4079876
loop_
_publ_author_name
'Alvarez, M. Angeles'
'Garc\'ia, M. Esther'
'Garc\'ia-Viv\'o, Daniel'
'Men\'endez, Sonia'
'Ruiz, Miguel A.'

_publ_section_title
;
 Electronic Structure and Reactivity of the Carbyne-Bridged Dimolybdenum
 Radical [Mo2(\h5-C5H5)2(\m-CPh)(\m-PCy2)(\m-CO)]+
;
_journal_issue 1
_journal_name_full Organometallics
_journal_page_first 218
_journal_paper_doi 10.1021/om300989j
_journal_volume 32
_journal_year 2013
_chemical_compound_source 'synthesis as described'
_chemical_formula_moiety 'C32 H12 B F24, C30 H38 Mo2 O2 P'
_chemical_formula_sum 'C62 H50 B F24 Mo2 O2 P'
_chemical_formula_weight 1516.68
_chemical_name_systematic
;
 ?
;
_space_group_IT_number 14
_symmetry_cell_setting monoclinic
_symmetry_Int_Tables_number 14
_symmetry_space_group_name_Hall '-P 2ybc'
_symmetry_space_group_name_H-M 'P 1 21/c 1'
_atom_sites_solution_hydrogens geom
_atom_sites_solution_primary direct
_atom_sites_solution_secondary difmap
_audit_conform_dict_location ftp://ftp.iucr.org/pub/cif_core.dic
_audit_conform_dict_name cif_core.dic
_audit_conform_dict_version 2.3
_audit_creation_method 'WinGX routine CIF_UPDATE'
_cell_angle_alpha 90
_cell_angle_beta 105.0020(10)
_cell_angle_gamma 90
_cell_formula_units_Z 4
_cell_length_a 10.0756(2)
_cell_length_b 25.5986(6)
_cell_length_c 25.8184(5)
_cell_measurement_reflns_used 9397
_cell_measurement_temperature 100(2)
_cell_measurement_theta_max 25.350
_cell_measurement_theta_min 0.407
_cell_measurement_wavelength 0.71073
_cell_volume 6432.2(2)
_computing_cell_refinement 'HKL Scalepack (Otwinowski & Minor, 1997)'
_computing_data_collection 'Collect (Bruker AXS BV, 1997-2004)'
_computing_data_reduction
;
 HKL Denzo and Scalepack (Otwinowski & Minor, 1997) 
;
_computing_molecular_graphics 'Ortep-3 for Windows (Farrugia, 1997)'
_computing_publication_material 'WinGX publication routines (Farrugia, 1999)'
_computing_structure_refinement 'SHELXL-97 (Sheldrick, 1997)'
_computing_structure_solution 'SHELXS-97 (Sheldrick, 1997)'
_diffrn_ambient_temperature 100(2)
_diffrn_measured_fraction_theta_full 0.988
_diffrn_measured_fraction_theta_max 0.988
_diffrn_measurement_device '90 mm CCD camera on \k-goniostat'
_diffrn_measurement_device_type KappaCCD
_diffrn_measurement_method CCD
_diffrn_radiation_monochromator 'horizontally mounted graphite crystal'
_diffrn_radiation_probe x-ray
_diffrn_radiation_source 'fine-focus sealed tube'
_diffrn_radiation_type MoK\a
_diffrn_radiation_wavelength 0.71073
_diffrn_reflns_av_R_equivalents 0.0328
_diffrn_reflns_av_unetI/netI 0.0427
_diffrn_reflns_limit_h_max 12
_diffrn_reflns_limit_h_min -12
_diffrn_reflns_limit_k_max 0
_diffrn_reflns_limit_k_min -30
_diffrn_reflns_limit_l_max 11
_diffrn_reflns_limit_l_min -31
_diffrn_reflns_number 29409
_diffrn_reflns_theta_full 25.36
_diffrn_reflns_theta_max 25.36
_diffrn_reflns_theta_min 1.14
_exptl_absorpt_coefficient_mu 0.526
_exptl_absorpt_correction_T_max 0.89871
_exptl_absorpt_correction_T_min 0.80649
_exptl_absorpt_correction_type multi-scan
_exptl_absorpt_process_details
;
 R.H. Blessing, Acta Cryst. (1995), A51, 33-38
;
_exptl_crystal_colour red
_exptl_crystal_density_diffrn 1.566
_exptl_crystal_density_method 'not measured'
_exptl_crystal_description prism
_exptl_crystal_F_000 3032
_exptl_crystal_size_max 0.3
_exptl_crystal_size_mid 0.27
_exptl_crystal_size_min 0.2
_platon_squeeze_details
;
;
_refine_diff_density_max 1.041
_refine_diff_density_min -0.841
_refine_diff_density_rms 0.168
_refine_ls_extinction_method none
_refine_ls_goodness_of_fit_ref 1.194
_refine_ls_hydrogen_treatment mixed
_refine_ls_matrix_type full
_refine_ls_number_parameters 833
_refine_ls_number_reflns 11638
_refine_ls_number_restraints 0
_refine_ls_restrained_S_all 1.194
_refine_ls_R_factor_all 0.0427
_refine_ls_R_factor_gt 0.0352
_refine_ls_shift/su_max 0.001
_refine_ls_shift/su_mean 0
_refine_ls_structure_factor_coef Fsqd
_refine_ls_weighting_details 'calc w=1/[\s^2^(Fo^2^)+(0.0641P)^2^+2.6283P] where P=(Fo^2^+2Fc^2^)/3'
_refine_ls_weighting_scheme calc
_refine_ls_wR_factor_gt 0.1144
_refine_ls_wR_factor_ref 0.1181
_reflns_number_gt 9890
_reflns_number_total 11638
_reflns_threshold_expression >2sigma(I)
_cod_data_source_file om300989j_si_002.cif
_cod_data_source_block compound5p
_cod_original_cell_volume 6432.1(2)
_cod_original_sg_symbol_H-M 'P 21/c'
_cod_database_code 4079876

loop_
_symmetry_equiv_pos_as_xyz
'x, y, z'
'-x, y+1/2, -z+1/2'
'-x, -y, -z'
'x, -y-1/2, z-1/2'

loop_
_atom_site_label
_atom_site_type_symbol
_atom_site_fract_x
_atom_site_fract_y
_atom_site_fract_z
_atom_site_U_iso_or_equiv
_atom_site_adp_type
_atom_site_occupancy
_atom_site_symmetry_multiplicity
_atom_site_calc_flag
_atom_site_refinement_flags
Mo1 Mo 0.27701(2) 0.395377(10) 0.299028(9) 0.01397(9) Uani 1 1 d .
Mo2 Mo 0.15637(2) 0.462915(10) 0.367127(9) 0.01507(9) Uani 1 1 d .
P1 P 0.17673(8) 0.47998(3) 0.27685(3) 0.01540(17) Uani 1 1 d .
O1 O 0.5371(2) 0.44766(9) 0.27519(8) 0.0248(5) Uani 1 1 d .
O2 O 0.2846(2) 0.50176(8) 0.40151(8) 0.0213(5) Uani 1 1 d .
C1 C 0.4425(3) 0.43023(12) 0.28565(11) 0.0192(6) Uani 1 1 d .
C2 C 0.2360(3) 0.38745(12) 0.37797(11) 0.0162(6) Uani 1 1 d .
C3 C 0.3810(3) 0.37518(12) 0.39110(11) 0.0162(6) Uani 1 1 d .
C4 C 0.4803(3) 0.41329(13) 0.38697(11) 0.0189(6) Uani 1 1 d .
H4 H 0.4541 0.4479 0.3797 0.023 Uiso 1 1 calc R
C5 C 0.6193(3) 0.39850(13) 0.39394(12) 0.0219(7) Uani 1 1 d .
H5 H 0.6835 0.4235 0.3904 0.026 Uiso 1 1 calc R
C6 C 0.6601(3) 0.34824(13) 0.40572(12) 0.0239(7) Uani 1 1 d .
H6 H 0.751 0.3388 0.4091 0.029 Uiso 1 1 calc R
C7 C 0.5639(3) 0.31026(13) 0.41280(12) 0.0239(7) Uani 1 1 d .
H7 H 0.593 0.2763 0.4225 0.029 Uiso 1 1 calc R
C8 C 0.4295(3) 0.32310(13) 0.40553(11) 0.0210(7) Uani 1 1 d .
H8 H 0.3676 0.2976 0.41 0.025 Uiso 1 1 calc R
C9 C 0.1290(3) 0.32297(12) 0.27373(12) 0.0191(6) Uani 1 1 d .
H9 H 0.0665 0.3128 0.2927 0.023 Uiso 1 1 calc R
C10 C 0.2653(3) 0.30434(12) 0.28220(13) 0.0246(7) Uani 1 1 d .
H10 H 0.308 0.2802 0.3081 0.03 Uiso 1 1 calc R
C11 C 0.3253(3) 0.32853(13) 0.24497(13) 0.0258(7) Uani 1 1 d .
H11 H 0.4138 0.323 0.2415 0.031 Uiso 1 1 calc R
C12 C 0.2258(3) 0.36314(13) 0.21340(12) 0.0226(7) Uani 1 1 d .
H12 H 0.2381 0.3844 0.1858 0.027 Uiso 1 1 calc R
C13 C 0.1044(3) 0.35949(12) 0.23160(12) 0.0198(6) Uani 1 1 d .
H13 H 0.0234 0.378 0.2181 0.024 Uiso 1 1 calc R
C14 C -0.0450(3) 0.50953(14) 0.37222(13) 0.0278(8) Uani 1 1 d .
H14 H -0.0492 0.5452 0.365 0.033 Uiso 1 1 calc R
C15 C 0.0112(3) 0.48603(13) 0.42221(12) 0.0248(7) Uani 1 1 d .
H15 H 0.0475 0.5035 0.4543 0.03 Uiso 1 1 calc R
C16 C 0.0033(3) 0.43107(13) 0.41533(12) 0.0223(7) Uani 1 1 d .
H16 H 0.0372 0.4062 0.4417 0.027 Uiso 1 1 calc R
C17 C -0.0661(3) 0.42077(14) 0.36068(13) 0.0257(7) Uani 1 1 d .
H17 H -0.0883 0.388 0.3453 0.031 Uiso 1 1 calc R
C18 C -0.0947(3) 0.46868(15) 0.33453(13) 0.0303(8) Uani 1 1 d .
H18 H -0.1388 0.4733 0.2985 0.036 Uiso 1 1 calc R
C19 C 0.0164(3) 0.48940(12) 0.22283(11) 0.0187(6) Uani 1 1 d .
H19 H -0.0485 0.4634 0.2295 0.022 Uiso 1 1 calc R
C20 C 0.0254(3) 0.47966(13) 0.16476(11) 0.0216(7) Uani 1 1 d .
H20A H 0.0817 0.5064 0.1544 0.026 Uiso 1 1 calc R
H20B H 0.0678 0.446 0.1625 0.026 Uiso 1 1 calc R
C21 C -0.1187(4) 0.48071(14) 0.12679(12) 0.0273(7) Uani 1 1 d .
H21A H -0.1721 0.4521 0.1357 0.033 Uiso 1 1 calc R
H21B H -0.1121 0.4755 0.0903 0.033 Uiso 1 1 calc R
C22 C -0.1929(4) 0.53223(14) 0.13001(13) 0.0320(8) Uani 1 1 d .
H22A H -0.2857 0.5304 0.1071 0.038 Uiso 1 1 calc R
H22B H -0.1456 0.5604 0.1171 0.038 Uiso 1 1 calc R
C23 C -0.1979(4) 0.54377(15) 0.18760(13) 0.0318(8) Uani 1 1 d .
H23A H -0.2545 0.5179 0.1991 0.038 Uiso 1 1 calc R
H23B H -0.2388 0.5778 0.1892 0.038 Uiso 1 1 calc R
C24 C -0.0519(3) 0.54274(13) 0.22537(12) 0.0236(7) Uani 1 1 d .
H24A H 0.0031 0.57 0.2151 0.028 Uiso 1 1 calc R
H24B H -0.0564 0.5495 0.2618 0.028 Uiso 1 1 calc R
C25 C 0.2930(3) 0.53723(11) 0.27858(12) 0.0184(6) Uani 1 1 d .
H25 H 0.3799 0.5275 0.3039 0.022 Uiso 1 1 calc R
C26 C 0.2500(3) 0.58896(13) 0.30028(13) 0.0238(7) Uani 1 1 d .
H26A H 0.1674 0.6023 0.2756 0.029 Uiso 1 1 calc R
H26B H 0.2302 0.5829 0.3346 0.029 Uiso 1 1 calc R
C27 C 0.3654(4) 0.62901(13) 0.30688(13) 0.0288(8) Uani 1 1 d .
H27A H 0.3358 0.6618 0.319 0.035 Uiso 1 1 calc R
H27B H 0.4449 0.6169 0.3341 0.035 Uiso 1 1 calc R
C28 C 0.4056(4) 0.63795(14) 0.25471(14) 0.0346(9) Uani 1 1 d .
H28A H 0.4825 0.662 0.2609 0.042 Uiso 1 1 calc R
H28B H 0.3291 0.6536 0.2285 0.042 Uiso 1 1 calc R
C29 C 0.4457(4) 0.58642(15) 0.23263(15) 0.0350(8) Uani 1 1 d .
H29A H 0.4663 0.5927 0.1985 0.042 Uiso 1 1 calc R
H29B H 0.5275 0.5724 0.2573 0.042 Uiso 1 1 calc R
C30 C 0.3287(4) 0.54683(13) 0.22516(12) 0.0246(7) Uani 1 1 d .
H30A H 0.356 0.5142 0.2118 0.03 Uiso 1 1 calc R
H30B H 0.2484 0.5599 0.1989 0.03 Uiso 1 1 calc R
B1 B 0.6468(3) 0.75374(13) 0.43647(12) 0.0151(7) Uani 1 1 d .
C41 C 0.5695(3) 0.69816(11) 0.43911(10) 0.0154(6) Uani 1 1 d .
C42 C 0.6413(3) 0.65067(12) 0.44462(11) 0.0175(6) Uani 1 1 d .
H42 H 0.733 0.6508 0.4438 0.021 Uiso 1 1 calc R
C43 C 0.5799(3) 0.60326(11) 0.45134(11) 0.0181(6) Uani 1 1 d .
C44 C 0.4451(3) 0.60148(12) 0.45462(11) 0.0178(6) Uani 1 1 d .
H44 H 0.4047 0.5699 0.4599 0.021 Uiso 1 1 calc R
C45 C 0.3716(3) 0.64793(12) 0.44984(11) 0.0184(6) Uani 1 1 d .
C46 C 0.4325(3) 0.69503(12) 0.44162(11) 0.0168(6) Uani 1 1 d .
H46 H 0.3804 0.7254 0.4377 0.02 Uiso 1 1 calc R
C47 C 0.6565(3) 0.55330(12) 0.45056(12) 0.0226(7) Uani 1 1 d .
F1 F 0.6371(2) 0.53496(7) 0.39999(7) 0.0313(5) Uani 1 1 d .
F2 F 0.6190(2) 0.51494(7) 0.47838(8) 0.0355(5) Uani 1 1 d .
F3 F 0.79354(19) 0.55912(8) 0.46913(8) 0.0344(5) Uani 1 1 d .
C48 C 0.2230(3) 0.64632(12) 0.44979(12) 0.0223(7) Uani 1 1 d .
F4 F 0.1894(2) 0.60440(7) 0.47499(8) 0.0324(5) Uani 1 1 d .
F5 F 0.18357(19) 0.68854(7) 0.47315(7) 0.0281(4) Uani 1 1 d .
F6 F 0.13972(19) 0.64517(8) 0.39955(7) 0.0327(5) Uani 1 1 d .
C51 C 0.6968(3) 0.77300(11) 0.49903(11) 0.0159(6) Uani 1 1 d .
C52 C 0.6057(3) 0.79845(11) 0.52320(11) 0.0168(6) Uani 1 1 d .
H52 H 0.5179 0.8063 0.5025 0.02 Uiso 1 1 calc R
C53 C 0.6414(3) 0.81244(12) 0.57718(12) 0.0218(7) Uani 1 1 d .
C54 C 0.7728(3) 0.80282(13) 0.60915(11) 0.0248(7) Uani 1 1 d .
H54 H 0.7983 0.8134 0.6448 0.03 Uiso 1 1 calc R
C55 C 0.8651(3) 0.77710(12) 0.58653(12) 0.0218(7) Uani 1 1 d .
C56 C 0.8267(3) 0.76205(12) 0.53264(11) 0.0188(6) Uani 1 1 d .
H56 H 0.8898 0.7441 0.5186 0.023 Uiso 1 1 calc R
C57 C 0.5383(4) 0.83863(14) 0.60099(13) 0.0296(8) Uani 1 1 d .
F7 F 0.4083(2) 0.82725(9) 0.57509(9) 0.0436(6) Uani 1 1 d .
F8 F 0.5460(3) 0.89010(9) 0.60100(13) 0.0626(8) Uani 1 1 d .
F9 F 0.5490(3) 0.82369(13) 0.65149(9) 0.0758(10) Uani 1 1 d .
C58 C 1.0076(4) 0.76437(16) 0.61860(13) 0.0328(9) Uani 1 1 d .
F10 F 1.0252(2) 0.71266(9) 0.62679(9) 0.0456(6) Uani 1 1 d .
F11 F 1.1043(2) 0.77819(12) 0.59464(10) 0.0638(8) Uani 1 1 d .
F12 F 1.0389(3) 0.78582(11) 0.66725(9) 0.0613(7) Uani 1 1 d .
C61 C 0.5494(3) 0.79772(12) 0.39865(11) 0.0156(6) Uani 1 1 d .
C62 C 0.5764(3) 0.85115(12) 0.40833(11) 0.0190(6) Uani 1 1 d .
H62 H 0.6405 0.8612 0.4396 0.023 Uiso 1 1 calc R
C63 C 0.5107(3) 0.88947(13) 0.37286(13) 0.0245(7) Uani 1 1 d .
C64 C 0.4129(3) 0.87582(14) 0.32601(13) 0.0264(8) Uani 1 1 d .
H64 H 0.3679 0.9013 0.3022 0.032 Uiso 1 1 calc R
C65 C 0.3845(3) 0.82372(14) 0.31585(12) 0.0244(7) Uani 1 1 d .
C66 C 0.4516(3) 0.78519(13) 0.35115(11) 0.0198(6) Uani 1 1 d .
H66 H 0.4307 0.7503 0.3429 0.024 Uiso 1 1 calc R
C67 C 0.5510(4) 0.94479(14) 0.38525(15) 0.0357(9) Uani 1 1 d .
F13 F 0.6832(2) 0.95336(9) 0.38415(11) 0.0488(6) Uani 1 1 d .
F14 F 0.4775(3) 0.97885(9) 0.35011(10) 0.0519(6) Uani 1 1 d .
F15 F 0.5416(3) 0.95956(9) 0.43364(10) 0.0635(8) Uani 1 1 d .
C68 C 0.2827(3) 0.80775(17) 0.26481(13) 0.0359(9) Uani 1 1 d .
F16 F 0.2060(2) 0.76709(10) 0.27091(8) 0.0437(6) Uani 1 1 d .
F17 F 0.3423(2) 0.79457(14) 0.22609(8) 0.0701(10) Uani 1 1 d .
F18 F 0.1938(2) 0.84646(11) 0.24454(10) 0.0631(8) Uani 1 1 d .
C71 C 0.7748(3) 0.74933(11) 0.40827(11) 0.0164(6) Uani 1 1 d .
C72 C 0.8859(3) 0.78424(12) 0.42123(11) 0.0172(6) Uani 1 1 d .
H72 H 0.891 0.808 0.449 0.021 Uiso 1 1 calc R
C73 C 0.9884(3) 0.78465(12) 0.39416(12) 0.0208(7) Uani 1 1 d .
C74 C 0.9842(3) 0.74989(12) 0.35242(12) 0.0214(7) Uani 1 1 d .
H74 H 1.0534 0.7496 0.3346 0.026 Uiso 1 1 calc R
C75 C 0.8746(3) 0.71584(12) 0.33815(12) 0.0210(7) Uani 1 1 d .
C76 C 0.7719(3) 0.71559(12) 0.36535(11) 0.0179(6) Uani 1 1 d .
H76 H 0.6991 0.6923 0.3547 0.021 Uiso 1 1 calc R
C77 C 1.1041(3) 0.82268(13) 0.41116(13) 0.0264(7) Uani 1 1 d .
F19 F 1.1667(3) 0.83262(13) 0.37291(11) 0.0698(9) Uani 1 1 d .
F20 F 1.0623(3) 0.86941(9) 0.42246(14) 0.0667(8) Uani 1 1 d .
F21 F 1.1973(3) 0.80774(10) 0.45383(11) 0.0735(9) Uani 1 1 d .
C78 C 0.8652(4) 0.67748(13) 0.29370(12) 0.0270(7) Uani 1 1 d .
F22 F 0.7539(2) 0.68459(8) 0.25322(7) 0.0410(5) Uani 1 1 d .
F23 F 0.8561(3) 0.62811(8) 0.30993(8) 0.0483(6) Uani 1 1 d .
F24 F 0.9724(3) 0.67890(10) 0.27263(9) 0.0529(7) Uani 1 1 d .
H2 H 0.177(4) 0.3590(14) 0.3838(14) 0.025(9) Uiso 1 1 d .

loop_
_atom_site_aniso_label
_atom_site_aniso_U_11
_atom_site_aniso_U_22
_atom_site_aniso_U_33
_atom_site_aniso_U_23
_atom_site_aniso_U_13
_atom_site_aniso_U_12
Mo1 0.01216(14) 0.01533(15) 0.01501(14) -0.00250(9) 0.00460(10) -0.00145(9)
Mo2 0.01304(14) 0.01844(15) 0.01446(14) -0.00334(10) 0.00485(10) -0.00109(10)
P1 0.0150(4) 0.0168(4) 0.0150(3) -0.0026(3) 0.0051(3) -0.0007(3)
O1 0.0212(12) 0.0307(13) 0.0256(11) 0.0013(10) 0.0115(9) -0.0056(10)
O2 0.0210(11) 0.0233(12) 0.0195(10) -0.0051(9) 0.0049(9) -0.0031(9)
C1 0.0188(16) 0.0207(16) 0.0177(14) -0.0026(12) 0.0039(12) 0.0027(13)
C2 0.0171(15) 0.0174(15) 0.0149(13) -0.0016(12) 0.0055(12) -0.0038(12)
C3 0.0183(15) 0.0185(15) 0.0130(13) 0.0007(12) 0.0060(11) -0.0012(12)
C4 0.0178(15) 0.0220(16) 0.0168(14) 0.0010(12) 0.0045(12) -0.0002(13)
C5 0.0154(15) 0.0277(18) 0.0226(15) -0.0003(13) 0.0051(12) -0.0043(13)
C6 0.0164(16) 0.0309(19) 0.0242(15) 0.0010(14) 0.0048(13) 0.0051(13)
C7 0.0248(17) 0.0202(17) 0.0241(15) 0.0031(13) 0.0017(13) 0.0030(13)
C8 0.0207(16) 0.0230(17) 0.0188(14) 0.0019(13) 0.0042(12) -0.0025(13)
C9 0.0205(15) 0.0165(15) 0.0214(14) -0.0069(12) 0.0074(12) -0.0079(12)
C10 0.0280(18) 0.0138(16) 0.0267(16) -0.0042(13) -0.0026(13) 0.0026(13)
C11 0.0213(16) 0.0261(18) 0.0311(17) -0.0158(14) 0.0087(14) -0.0004(14)
C12 0.0281(18) 0.0209(17) 0.0193(14) -0.0080(13) 0.0073(13) -0.0056(13)
C13 0.0174(15) 0.0202(16) 0.0199(14) -0.0082(13) 0.0011(12) -0.0011(12)
C14 0.0221(17) 0.033(2) 0.0326(18) 0.0033(15) 0.0157(14) 0.0102(15)
C15 0.0230(17) 0.035(2) 0.0206(15) -0.0035(14) 0.0135(13) 0.0036(15)
C16 0.0164(15) 0.0335(19) 0.0208(14) 0.0000(14) 0.0112(12) 0.0011(14)
C17 0.0136(15) 0.040(2) 0.0272(16) -0.0070(15) 0.0110(13) -0.0065(14)
C18 0.0139(16) 0.055(2) 0.0237(16) 0.0012(16) 0.0070(13) 0.0045(15)
C19 0.0169(15) 0.0230(17) 0.0165(14) -0.0030(12) 0.0049(12) 0.0008(13)
C20 0.0264(17) 0.0226(17) 0.0162(14) -0.0006(13) 0.0062(13) 0.0053(13)
C21 0.0308(19) 0.0293(19) 0.0188(15) -0.0031(14) 0.0010(14) 0.0029(15)
C22 0.0299(19) 0.036(2) 0.0241(17) -0.0019(15) -0.0036(14) 0.0092(16)
C23 0.0283(19) 0.036(2) 0.0287(17) -0.0021(15) 0.0029(15) 0.0113(16)
C24 0.0250(17) 0.0245(17) 0.0195(15) -0.0055(13) 0.0025(13) 0.0036(13)
C25 0.0189(16) 0.0182(16) 0.0182(14) -0.0027(12) 0.0051(12) -0.0045(12)
C26 0.0265(17) 0.0203(17) 0.0248(16) -0.0036(13) 0.0072(13) -0.0020(14)
C27 0.038(2) 0.0204(17) 0.0254(16) -0.0031(14) 0.0029(14) -0.0080(15)
C28 0.044(2) 0.0271(19) 0.0315(18) 0.0033(15) 0.0069(16) -0.0164(16)
C29 0.039(2) 0.036(2) 0.0347(19) 0.0015(16) 0.0178(16) -0.0131(17)
C30 0.0326(19) 0.0219(17) 0.0218(15) -0.0019(13) 0.0115(14) -0.0040(14)
B1 0.0170(16) 0.0142(16) 0.0136(14) 0.0002(13) 0.0032(13) 0.0011(13)
C41 0.0191(15) 0.0174(15) 0.0096(12) -0.0010(11) 0.0032(11) -0.0008(12)
C42 0.0154(15) 0.0235(17) 0.0126(13) -0.0003(12) 0.0019(11) -0.0006(12)
C43 0.0224(16) 0.0176(16) 0.0114(13) -0.0004(11) -0.0006(12) 0.0006(12)
C44 0.0220(16) 0.0169(16) 0.0135(13) -0.0010(12) 0.0028(12) -0.0027(12)
C45 0.0195(16) 0.0214(16) 0.0127(13) -0.0011(12) 0.0011(11) -0.0034(12)
C46 0.0194(15) 0.0168(15) 0.0130(13) -0.0007(12) 0.0022(11) 0.0015(12)
C47 0.0233(17) 0.0202(16) 0.0225(15) -0.0007(13) 0.0027(13) -0.0006(13)
F1 0.0409(12) 0.0273(11) 0.0241(10) -0.0071(8) 0.0053(9) 0.0071(9)
F2 0.0487(13) 0.0202(10) 0.0417(11) 0.0133(9) 0.0190(10) 0.0083(9)
F3 0.0216(10) 0.0254(11) 0.0492(12) -0.0032(9) -0.0036(9) 0.0066(8)
C48 0.0243(17) 0.0207(17) 0.0202(14) -0.0013(13) 0.0027(13) -0.0012(13)
F4 0.0263(11) 0.0266(11) 0.0463(12) 0.0073(9) 0.0128(9) -0.0052(8)
F5 0.0248(10) 0.0260(10) 0.0364(10) -0.0062(8) 0.0132(8) -0.0001(8)
F6 0.0193(10) 0.0491(13) 0.0260(10) -0.0060(9) -0.0010(8) 0.0005(9)
C51 0.0193(15) 0.0117(14) 0.0164(13) 0.0033(12) 0.0042(12) -0.0029(12)
C52 0.0222(16) 0.0140(15) 0.0143(13) 0.0011(12) 0.0048(12) -0.0018(12)
C53 0.0335(18) 0.0142(15) 0.0196(15) -0.0016(12) 0.0103(13) -0.0035(13)
C54 0.0335(19) 0.0266(18) 0.0108(13) -0.0033(13) -0.0006(13) -0.0100(15)
C55 0.0235(17) 0.0223(17) 0.0168(14) 0.0034(13) 0.0001(12) -0.0088(13)
C56 0.0196(15) 0.0197(16) 0.0177(14) 0.0020(12) 0.0061(12) -0.0018(12)
C57 0.043(2) 0.0258(19) 0.0214(16) -0.0068(14) 0.0114(15) -0.0008(16)
F7 0.0372(13) 0.0473(14) 0.0533(13) -0.0248(11) 0.0244(11) -0.0069(10)
F8 0.0592(17) 0.0274(13) 0.112(2) -0.0253(13) 0.0412(16) -0.0057(11)
F9 0.094(2) 0.115(3) 0.0284(12) 0.0092(14) 0.0331(14) 0.0511(19)
C58 0.0258(18) 0.050(2) 0.0195(15) 0.0096(16) -0.0007(14) -0.0120(17)
F10 0.0275(12) 0.0515(15) 0.0520(13) 0.0161(11) 0.0001(10) 0.0043(10)
F11 0.0226(11) 0.114(2) 0.0475(13) 0.0393(15) -0.0049(10) -0.0228(13)
F12 0.0519(15) 0.087(2) 0.0284(11) -0.0120(12) -0.0201(10) 0.0040(14)
C61 0.0160(14) 0.0193(15) 0.0140(13) 0.0023(12) 0.0084(11) 0.0027(12)
C62 0.0206(16) 0.0215(17) 0.0167(14) 0.0032(12) 0.0080(12) -0.0003(13)
C63 0.0246(17) 0.0250(18) 0.0284(17) 0.0092(14) 0.0150(14) 0.0065(14)
C64 0.0205(16) 0.037(2) 0.0257(16) 0.0178(15) 0.0135(13) 0.0122(15)
C65 0.0138(15) 0.042(2) 0.0190(15) 0.0088(14) 0.0073(12) 0.0031(14)
C66 0.0161(15) 0.0280(17) 0.0164(14) 0.0025(13) 0.0061(12) -0.0009(13)
C67 0.048(2) 0.0252(19) 0.039(2) 0.0100(16) 0.0208(18) 0.0119(17)
F13 0.0464(14) 0.0279(12) 0.0740(16) 0.0044(11) 0.0190(12) -0.0050(10)
F14 0.0625(16) 0.0286(12) 0.0684(16) 0.0243(11) 0.0239(13) 0.0183(11)
F15 0.129(3) 0.0254(12) 0.0512(14) -0.0006(11) 0.0505(17) 0.0011(14)
C68 0.0146(16) 0.071(3) 0.0209(16) 0.0168(17) 0.0028(13) -0.0008(17)
F16 0.0291(11) 0.0721(16) 0.0247(10) 0.0074(10) -0.0021(9) -0.0166(11)
F17 0.0288(12) 0.166(3) 0.0159(10) -0.0142(14) 0.0071(9) -0.0251(15)
F18 0.0303(13) 0.084(2) 0.0586(15) 0.0353(14) -0.0172(11) -0.0020(13)
C71 0.0197(15) 0.0157(15) 0.0124(13) 0.0046(11) 0.0016(11) 0.0045(12)
C72 0.0194(15) 0.0181(15) 0.0140(13) 0.0010(12) 0.0042(11) 0.0034(12)
C73 0.0192(16) 0.0221(17) 0.0222(15) 0.0051(13) 0.0073(13) 0.0036(13)
C74 0.0222(16) 0.0227(17) 0.0219(15) 0.0081(13) 0.0106(13) 0.0079(13)
C75 0.0280(17) 0.0197(16) 0.0161(14) 0.0047(12) 0.0071(13) 0.0099(13)
C76 0.0213(15) 0.0168(15) 0.0145(13) 0.0035(12) 0.0028(12) 0.0035(12)
C77 0.0238(17) 0.0280(19) 0.0313(17) 0.0021(14) 0.0141(14) 0.0007(14)
F19 0.0550(17) 0.107(2) 0.0604(16) -0.0210(15) 0.0388(14) -0.0440(16)
F20 0.0475(15) 0.0239(13) 0.139(3) -0.0097(14) 0.0434(17) -0.0109(11)
F21 0.0667(18) 0.0506(16) 0.0721(18) 0.0226(14) -0.0383(14) -0.0281(14)
C78 0.039(2) 0.0265(18) 0.0188(15) 0.0012(14) 0.0131(14) 0.0095(15)
F22 0.0546(14) 0.0398(13) 0.0225(10) -0.0080(9) -0.0012(9) 0.0138(11)
F23 0.101(2) 0.0190(11) 0.0290(11) 0.0012(9) 0.0239(12) 0.0138(12)
F24 0.0552(15) 0.0676(17) 0.0487(13) -0.0257(12) 0.0367(12) -0.0061(13)

loop_
_atom_type_symbol
_atom_type_description
_atom_type_scat_dispersion_real
_atom_type_scat_dispersion_imag
_atom_type_scat_source
C C 0.0033 0.0016 'International Tables Vol C Tables 4.2.6.8 and 6.1.1.4'
H H 0 0 'International Tables Vol C Tables 4.2.6.8 and 6.1.1.4'
B B 0.0013 0.0007 'International Tables Vol C Tables 4.2.6.8 and 6.1.1.4'
F F 0.0171 0.0103 'International Tables Vol C Tables 4.2.6.8 and 6.1.1.4'
Mo Mo -1.6832 0.6857 'International Tables Vol C Tables 4.2.6.8 and 6.1.1.4'
O O 0.0106 0.006 'International Tables Vol C Tables 4.2.6.8 and 6.1.1.4'
P P 0.1023 0.0942 'International Tables Vol C Tables 4.2.6.8 and 6.1.1.4'
Cl Cl 0.1484 0.1585 'International Tables Vol C Tables 4.2.6.8 and 6.1.1.4'

loop_
_geom_angle_atom_site_label_1
_geom_angle_atom_site_label_2
_geom_angle_atom_site_label_3
_geom_angle
C1 Mo1 C2 124.67(11)
C1 Mo1 C12 89.06(12)
C2 Mo1 C12 144.58(11)
C1 Mo1 C13 123.13(11)
C2 Mo1 C13 112.20(11)
C12 Mo1 C13 36.02(11)
C1 Mo1 C11 84.94(12)
C2 Mo1 C11 127.30(12)
C12 Mo1 C11 35.85(12)
C13 Mo1 C11 59.41(11)
C1 Mo1 C9 142.91(11)
C2 Mo1 C9 85.81(11)
C12 Mo1 C9 58.81(11)
C13 Mo1 C9 35.03(11)
C11 Mo1 C9 58.31(11)
C1 Mo1 C10 114.32(12)
C2 Mo1 C10 93.85(11)
C12 Mo1 C10 58.68(12)
C13 Mo1 C10 58.54(11)
C11 Mo1 C10 34.73(12)
C9 Mo1 C10 34.85(11)
C1 Mo1 C3 95.62(11)
C2 Mo1 C3 36.44(10)
C12 Mo1 C3 144.34(11)
C13 Mo1 C3 135.53(11)
C11 Mo1 C3 109.26(11)
C9 Mo1 C3 100.83(10)
C10 Mo1 C3 87.59(11)
C1 Mo1 P1 82.77(9)
C2 Mo1 P1 97.85(8)
C12 Mo1 P1 96.86(9)
C13 Mo1 P1 89.47(8)
C11 Mo1 P1 131.24(9)
C9 Mo1 P1 116.50(8)
C10 Mo1 P1 147.99(8)
C3 Mo1 P1 118.80(7)
C1 Mo1 Mo2 109.45(9)
C2 Mo1 Mo2 44.96(8)
C12 Mo1 Mo2 139.79(8)
C13 Mo1 Mo2 109.71(8)
C11 Mo1 Mo2 165.59(8)
C9 Mo1 Mo2 107.29(7)
C10 Mo1 Mo2 132.77(8)
C3 Mo1 Mo2 71.08(7)
P1 Mo1 Mo2 52.984(18)
O2 Mo2 C2 105.07(11)
O2 Mo2 C16 116.17(10)
C2 Mo2 C16 83.71(12)
O2 Mo2 C15 92.55(11)
C2 Mo2 C15 115.34(12)
C16 Mo2 C15 34.91(11)
O2 Mo2 C14 102.84(12)
C2 Mo2 C14 139.43(12)
C16 Mo2 C14 57.55(12)
C15 Mo2 C14 34.36(11)
O2 Mo2 P1 98.93(7)
C2 Mo2 P1 99.81(8)
C16 Mo2 P1 142.67(8)
C15 Mo2 P1 138.63(8)
C14 Mo2 P1 104.29(8)
O2 Mo2 C17 148.81(10)
C2 Mo2 C17 85.10(12)
C16 Mo2 C17 34.41(10)
C15 Mo2 C17 56.94(11)
C14 Mo2 C17 56.56(12)
P1 Mo2 C17 108.43(8)
O2 Mo2 C18 136.46(12)
C2 Mo2 C18 115.38(12)
C16 Mo2 C18 56.38(11)
C15 Mo2 C18 56.51(11)
C14 Mo2 C18 34.27(12)
P1 Mo2 C18 89.75(8)
C17 Mo2 C18 32.98(12)
O2 Mo2 Mo1 106.37(7)
C2 Mo2 Mo1 48.03(8)
C16 Mo2 Mo1 122.59(8)
C15 Mo2 Mo1 157.19(9)
C14 Mo2 Mo1 144.58(8)
P1 Mo2 Mo1 51.877(19)
C17 Mo2 Mo1 102.27(8)
C18 Mo2 Mo1 112.25(8)
C19 P1 C25 109.51(14)
C19 P1 Mo1 121.87(10)
C25 P1 Mo1 118.69(10)
C19 P1 Mo2 118.08(10)
C25 P1 Mo2 109.02(9)
Mo1 P1 Mo2 75.14(2)
O1 C1 Mo1 175.2(3)
C3 C2 Mo2 124.3(2)
C3 C2 Mo1 79.39(16)
Mo2 C2 Mo1 87.01(11)
C3 C2 H2 115(2)
Mo2 C2 H2 119(2)
Mo1 C2 H2 119(2)
C4 C3 C8 117.2(3)
C4 C3 C2 121.5(3)
C8 C3 C2 121.2(3)
C4 C3 Mo1 85.00(17)
C8 C3 Mo1 119.4(2)
C2 C3 Mo1 64.18(15)
C5 C4 C3 120.0(3)
C5 C4 H4 120
C3 C4 H4 120
C6 C5 C4 120.8(3)
C6 C5 H5 119.6
C4 C5 H5 119.6
C5 C6 C7 120.0(3)
C5 C6 H6 120
C7 C6 H6 120
C8 C7 C6 120.4(3)
C8 C7 H7 119.8
C6 C7 H7 119.8
C7 C8 C3 121.4(3)
C7 C8 H8 119.3
C3 C8 H8 119.3
C13 C9 C10 108.2(3)
C13 C9 Mo1 70.39(17)
C10 C9 Mo1 72.78(17)
C13 C9 H9 125.9
C10 C9 H9 125.9
Mo1 C9 H9 122.6
C11 C10 C9 108.5(3)
C11 C10 Mo1 71.46(18)
C9 C10 Mo1 72.37(17)
C11 C10 H10 125.7
C9 C10 H10 125.7
Mo1 C10 H10 122.1
C10 C11 C12 107.6(3)
C10 C11 Mo1 73.81(18)
C12 C11 Mo1 70.25(17)
C10 C11 H11 126.2
C12 C11 H11 126.2
Mo1 C11 H11 121.5
C13 C12 C11 107.9(3)
C13 C12 Mo1 72.71(17)
C11 C12 Mo1 73.90(17)
C13 C12 H12 126
C11 C12 H12 126
Mo1 C12 H12 119.2
C9 C13 C12 107.8(3)
C9 C13 Mo1 74.58(17)
C12 C13 Mo1 71.27(17)
C9 C13 H13 126.1
C12 C13 H13 126.1
Mo1 C13 H13 119.9
C15 C14 C18 107.4(3)
C15 C14 Mo2 71.93(18)
C18 C14 Mo2 75.48(19)
C15 C14 H14 126.3
C18 C14 H14 126.3
Mo2 C14 H14 118.3
C14 C15 C16 108.3(3)
C14 C15 Mo2 73.70(17)
C16 C15 Mo2 72.52(17)
C14 C15 H15 125.9
C16 C15 H15 125.9
Mo2 C15 H15 119.7
C15 C16 C17 107.7(3)
C15 C16 Mo2 72.57(17)
C17 C16 Mo2 76.27(17)
C15 C16 H16 126.1
C17 C16 H16 126.1
Mo2 C16 H16 117.1
C18 C17 C16 107.7(3)
C18 C17 Mo2 73.53(19)
C16 C17 Mo2 69.31(17)
C18 C17 H17 126.2
C16 C17 H17 126.2
Mo2 C17 H17 122.6
C17 C18 C14 108.8(3)
C17 C18 Mo2 73.48(19)
C14 C18 Mo2 70.26(18)
C17 C18 H18 125.6
C14 C18 H18 125.6
Mo2 C18 H18 122.3
C24 C19 C20 108.9(2)
C24 C19 P1 113.3(2)
C20 C19 P1 116.8(2)
C24 C19 H19 105.7
C20 C19 H19 105.7
P1 C19 H19 105.7
C21 C20 C19 109.6(3)
C21 C20 H20A 109.7
C19 C20 H20A 109.7
C21 C20 H20B 109.7
C19 C20 H20B 109.7
H20A C20 H20B 108.2
C20 C21 C22 112.2(3)
C20 C21 H21A 109.2
C22 C21 H21A 109.2
C20 C21 H21B 109.2
C22 C21 H21B 109.2
H21A C21 H21B 107.9
C21 C22 C23 111.0(3)
C21 C22 H22A 109.4
C23 C22 H22A 109.4
C21 C22 H22B 109.4
C23 C22 H22B 109.4
H22A C22 H22B 108
C22 C23 C24 110.2(3)
C22 C23 H23A 109.6
C24 C23 H23A 109.6
C22 C23 H23B 109.6
C24 C23 H23B 109.6
H23A C23 H23B 108.1
C19 C24 C23 110.7(3)
C19 C24 H24A 109.5
C23 C24 H24A 109.5
C19 C24 H24B 109.5
C23 C24 H24B 109.5
H24A C24 H24B 108.1
C30 C25 C26 110.0(2)
C30 C25 P1 113.3(2)
C26 C25 P1 116.7(2)
C30 C25 H25 105.2
C26 C25 H25 105.2
P1 C25 H25 105.2
C27 C26 C25 109.9(3)
C27 C26 H26A 109.7
C25 C26 H26A 109.7
C27 C26 H26B 109.7
C25 C26 H26B 109.7
H26A C26 H26B 108.2
C28 C27 C26 111.9(3)
C28 C27 H27A 109.2
C26 C27 H27A 109.2
C28 C27 H27B 109.2
C26 C27 H27B 109.2
H27A C27 H27B 107.9
C27 C28 C29 110.9(3)
C27 C28 H28A 109.5
C29 C28 H28A 109.5
C27 C28 H28B 109.5
C29 C28 H28B 109.5
H28A C28 H28B 108.1
C30 C29 C28 110.4(3)
C30 C29 H29A 109.6
C28 C29 H29A 109.6
C30 C29 H29B 109.6
C28 C29 H29B 109.6
H29A C29 H29B 108.1
C29 C30 C25 110.2(3)
C29 C30 H30A 109.6
C25 C30 H30A 109.6
C29 C30 H30B 109.6
C25 C30 H30B 109.6
H30A C30 H30B 108.1
C41 B1 C51 104.5(2)
C41 B1 C61 113.9(2)
C51 B1 C61 111.4(2)
C41 B1 C71 113.4(2)
C51 B1 C71 112.4(2)
C61 B1 C71 101.6(2)
C46 C41 C42 115.8(3)
C46 C41 B1 122.6(3)
C42 C41 B1 121.3(3)
C43 C42 C41 122.2(3)
C43 C42 H42 118.9
C41 C42 H42 118.9
C44 C43 C42 120.7(3)
C44 C43 C47 119.4(3)
C42 C43 C47 119.7(3)
C43 C44 C45 118.4(3)
C43 C44 H44 120.8
C45 C44 H44 120.8
C44 C45 C46 120.5(3)
C44 C45 C48 119.1(3)
C46 C45 C48 120.2(3)
C45 C46 C41 122.3(3)
C45 C46 H46 118.8
C41 C46 H46 118.8
F2 C47 F3 107.4(3)
F2 C47 F1 106.0(3)
F3 C47 F1 105.1(2)
F2 C47 C43 113.9(3)
F3 C47 C43 112.6(3)
F1 C47 C43 111.3(2)
F4 C48 F5 106.5(2)
F4 C48 F6 106.0(2)
F5 C48 F6 105.4(2)
F4 C48 C45 113.5(3)
F5 C48 C45 112.8(3)
F6 C48 C45 111.9(2)
C52 C51 C56 115.7(3)
C52 C51 B1 120.7(3)
C56 C51 B1 123.5(3)
C53 C52 C51 122.5(3)
C53 C52 H52 118.8
C51 C52 H52 118.8
C54 C53 C52 120.5(3)
C54 C53 C57 119.5(3)
C52 C53 C57 120.0(3)
C55 C54 C53 118.3(3)
C55 C54 H54 120.8
C53 C54 H54 120.8
C54 C55 C56 120.5(3)
C54 C55 C58 121.5(3)
C56 C55 C58 118.0(3)
C55 C56 C51 122.4(3)
C55 C56 H56 118.8
C51 C56 H56 118.8
F8 C57 F9 107.2(3)
F8 C57 F7 105.5(3)
F9 C57 F7 104.3(3)
F8 C57 C53 113.6(3)
F9 C57 C53 112.5(3)
F7 C57 C53 113.0(3)
F11 C58 F12 107.8(3)
F11 C58 F10 104.6(3)
F12 C58 F10 105.5(3)
F11 C58 C55 113.5(3)
F12 C58 C55 113.0(3)
F10 C58 C55 111.7(3)
C66 C61 C62 116.1(3)
C66 C61 B1 122.9(3)
C62 C61 B1 120.3(3)
C63 C62 C61 122.3(3)
C63 C62 H62 118.9
C61 C62 H62 118.9
C62 C63 C64 120.3(3)
C62 C63 C67 118.4(3)
C64 C63 C67 121.3(3)
C65 C64 C63 118.3(3)
C65 C64 H64 120.8
C63 C64 H64 120.8
C64 C65 C66 121.3(3)
C64 C65 C68 119.5(3)
C66 C65 C68 119.1(3)
C65 C66 C61 121.6(3)
C65 C66 H66 119.2
C61 C66 H66 119.2
F15 C67 F14 106.9(3)
F15 C67 F13 106.4(3)
F14 C67 F13 104.8(3)
F15 C67 C63 113.0(3)
F14 C67 C63 113.8(3)
F13 C67 C63 111.4(3)
F16 C68 F17 106.2(3)
F16 C68 F18 105.9(3)
F17 C68 F18 106.1(3)
F16 C68 C65 113.3(3)
F17 C68 C65 112.8(3)
F18 C68 C65 112.0(3)
C76 C71 C72 115.7(3)
C76 C71 B1 122.4(3)
C72 C71 B1 121.4(3)
C73 C72 C71 122.4(3)
C73 C72 H72 118.8
C71 C72 H72 118.8
C72 C73 C74 120.6(3)
C72 C73 C77 118.8(3)
C74 C73 C77 120.6(3)
C75 C74 C73 118.2(3)
C75 C74 H74 120.9
C73 C74 H74 120.9
C74 C75 C76 121.1(3)
C74 C75 C78 120.5(3)
C76 C75 C78 118.5(3)
C75 C76 C71 122.0(3)
C75 C76 H76 119
C71 C76 H76 119
F21 C77 F20 106.2(3)
F21 C77 F19 107.9(3)
F20 C77 F19 103.3(3)
F21 C77 C73 113.1(3)
F20 C77 C73 112.6(3)
F19 C77 C73 113.0(3)
F24 C78 F22 106.4(3)
F24 C78 F23 106.3(3)
F22 C78 F23 105.2(3)
F24 C78 C75 113.6(3)
F22 C78 C75 112.7(3)
F23 C78 C75 112.0(2)

loop_
_geom_bond_atom_site_label_1
_geom_bond_atom_site_label_2
_geom_bond_distance
Mo1 C1 1.998(3)
Mo1 C2 2.191(3)
Mo1 C12 2.290(3)
Mo1 C13 2.309(3)
Mo1 C11 2.338(3)
Mo1 C9 2.363(3)
Mo1 C10 2.368(3)
Mo1 C3 2.393(3)
Mo1 P1 2.3958(8)
Mo1 Mo2 2.9435(3)
Mo2 O2 1.689(2)
Mo2 C2 2.083(3)
Mo2 C16 2.363(3)
Mo2 C15 2.364(3)
Mo2 C14 2.387(3)
Mo2 P1 2.4316(7)
Mo2 C17 2.454(3)
Mo2 C18 2.455(3)
P1 C19 1.856(3)
P1 C25 1.869(3)
O1 C1 1.146(4)
C2 C3 1.446(4)
C2 H2 0.98(4)
C3 C4 1.421(4)
C3 C8 1.436(4)
C4 C5 1.416(4)
C4 H4 0.93
C5 C6 1.361(4)
C5 H5 0.93
C6 C7 1.417(5)
C6 H6 0.93
C7 C8 1.358(4)
C7 H7 0.93
C8 H8 0.93
C9 C13 1.407(4)
C9 C10 1.417(4)
C9 H9 0.93
C10 C11 1.405(5)
C10 H10 0.93
C11 C12 1.425(5)
C11 H11 0.93
C12 C13 1.422(4)
C12 H12 0.93
C13 H13 0.93
C14 C15 1.404(5)
C14 C18 1.428(5)
C14 H14 0.93
C15 C16 1.418(5)
C15 H15 0.93
C16 C17 1.428(4)
C16 H16 0.93
C17 C18 1.394(5)
C17 H17 0.93
C18 H18 0.93
C19 C24 1.538(4)
C19 C20 1.545(4)
C19 H19 0.98
C20 C21 1.527(4)
C20 H20A 0.97
C20 H20B 0.97
C21 C22 1.529(5)
C21 H21A 0.97
C21 H21B 0.97
C22 C23 1.530(5)
C22 H22A 0.97
C22 H22B 0.97
C23 C24 1.540(5)
C23 H23A 0.97
C23 H23B 0.97
C24 H24A 0.97
C24 H24B 0.97
C25 C30 1.533(4)
C25 C26 1.543(4)
C25 H25 0.98
C26 C27 1.526(4)
C26 H26A 0.97
C26 H26B 0.97
C27 C28 1.521(5)
C27 H27A 0.97
C27 H27B 0.97
C28 C29 1.532(5)
C28 H28A 0.97
C28 H28B 0.97
C29 C30 1.528(5)
C29 H29A 0.97
C29 H29B 0.97
C30 H30A 0.97
C30 H30B 0.97
B1 C41 1.632(4)
B1 C51 1.638(4)
B1 C61 1.639(4)
B1 C71 1.641(4)
C41 C46 1.401(4)
C41 C42 1.403(4)
C42 C43 1.393(4)
C42 H42 0.93
C43 C44 1.384(4)
C43 C47 1.497(4)
C44 C45 1.390(4)
C44 H44 0.93
C45 C46 1.394(4)
C45 C48 1.498(4)
C46 H46 0.93
C47 F2 1.328(4)
C47 F3 1.347(4)
C47 F1 1.353(4)
C48 F4 1.343(4)
C48 F5 1.347(4)
C48 F6 1.350(3)
C51 C52 1.398(4)
C51 C56 1.398(4)
C52 C53 1.393(4)
C52 H52 0.93
C53 C54 1.389(5)
C53 C57 1.496(5)
C54 C55 1.385(5)
C54 H54 0.93
C55 C56 1.398(4)
C55 C58 1.496(5)
C56 H56 0.93
C57 F8 1.320(4)
C57 F9 1.336(4)
C57 F7 1.339(4)
C58 F11 1.330(4)
C58 F12 1.332(4)
C58 F10 1.345(4)
C61 C66 1.397(4)
C61 C62 1.404(4)
C62 C63 1.387(4)
C62 H62 0.93
C63 C64 1.392(5)
C63 C67 1.485(5)
C64 C65 1.375(5)
C64 H64 0.93
C65 C66 1.393(4)
C65 C68 1.502(5)
C66 H66 0.93
C67 F15 1.332(4)
C67 F14 1.336(4)
C67 F13 1.357(5)
C68 F16 1.330(4)
C68 F17 1.336(4)
C68 F18 1.348(4)
C71 C76 1.399(4)
C71 C72 1.403(4)
C72 C73 1.389(4)
C72 H72 0.93
C73 C74 1.390(4)
C73 C77 1.495(5)
C74 C75 1.380(5)
C74 H74 0.93
C75 C76 1.393(4)
C75 C78 1.494(4)
C76 H76 0.93
C77 F21 1.306(4)
C77 F20 1.325(4)
C77 F19 1.327(4)
C78 F24 1.330(4)
C78 F22 1.332(4)
C78 F23 1.342(4)

loop_
_platon_squeeze_void_nr
_platon_squeeze_void_average_x
_platon_squeeze_void_average_y
_platon_squeeze_void_average_z
_platon_squeeze_void_volume
_platon_squeeze_void_count_electrons
1 0.000 0.000 0.500 291.1 111.3
2 0.000 0.500 1.000 291.1 111.9
